data_7009803
loop_
_publ_author_name
'Biradha, Kumar'
'Mondal, Arunendu'
'Moulton, Brian'
'Zaworotko, Michael J.'

_publ_section_title
;
 Coexisting covalent and non-covalent planar networks in the crystal
 structures of {[M(bipy)2(NO3)2]&#x00B7;arene}n (M&#x2005;=&#x2005;Ni,
 1; Co, 2; arene&#x2005;=&#x2005;chlorobenzene, o-dichlorobenzene,
 benzene, nitrobenzene, toluene or anisole)&#x200A;&#x2020;
;
_journal_issue 21
_journal_name_full 'Journal of the Chemical Society, Dalton Transactions'
_journal_page_first 3837
_journal_paper_doi 10.1039/b003733h
_journal_year 2000
_chemical_formula_sum 'C68 H32 Co2 N12 O12'
_chemical_formula_weight 1326.92
_chemical_name_common 2-2PhMe
_chemical_name_systematic
; 
 ? 
;
_space_group_IT_number 15
_symmetry_space_group_name_Hall '-C 2yc'
_symmetry_space_group_name_H-M 'C 1 2/c 1'
_atom_sites_solution_hydrogens geom
_atom_sites_solution_primary direct
_atom_sites_solution_secondary difmap
_audit_creation_method SHELXL
_cell_angle_alpha 90.00
_cell_angle_beta 102.7410(10)
_cell_angle_gamma 90.00
_cell_formula_units_Z 2
_cell_length_a 21.7636(13)
_cell_length_b 11.5176(7)
_cell_length_c 12.8555(8)
_cell_measurement_temperature 293(2)
_cell_volume 3143.1(3)
_computing_structure_refinement 'SHELXL-93 (Sheldrick, 1993)'
_computing_structure_solution 'SHELXS-86 (Sheldrick, 1990)'
_diffrn_ambient_temperature 293(2)
_diffrn_radiation_monochromator graphite
_diffrn_radiation_source 'fine-focus sealed tube'
_diffrn_radiation_type MoK\a
_diffrn_radiation_wavelength 0.71073
_diffrn_reflns_av_R_equivalents 0.0257
_diffrn_reflns_av_sigmaI/netI 0.0352
_diffrn_reflns_limit_h_max 26
_diffrn_reflns_limit_h_min -28
_diffrn_reflns_limit_k_max 8
_diffrn_reflns_limit_k_min -15
_diffrn_reflns_limit_l_max 16
_diffrn_reflns_limit_l_min -16
_diffrn_reflns_number 9565
_diffrn_reflns_theta_max 28.02
_diffrn_reflns_theta_min 1.92
_exptl_absorpt_coefficient_mu 0.601
_exptl_crystal_density_diffrn 1.402
_exptl_crystal_F_000 1348
_refine_diff_density_max 0.521
_refine_diff_density_min -0.388
_refine_diff_density_rms 0.071
_refine_ls_extinction_method none
_refine_ls_goodness_of_fit_all 1.064
_refine_ls_goodness_of_fit_obs 1.128
_refine_ls_matrix_type full
_refine_ls_number_parameters 278
_refine_ls_number_reflns 3676
_refine_ls_number_restraints 0
_refine_ls_restrained_S_all 1.064
_refine_ls_restrained_S_obs 1.128
_refine_ls_R_factor_all 0.0516
_refine_ls_R_factor_obs 0.0379
_refine_ls_shift/esd_max -0.345
_refine_ls_shift/esd_mean 0.038
_refine_ls_structure_factor_coef Fsqd
_refine_ls_weighting_details 'w=1/[\s^2^(Fo^2^)+(0.0677P)^2^+0.6194P] where P=(Fo^2^+2Fc^2^)/3'
_refine_ls_weighting_scheme calc
_refine_ls_wR_factor_all 0.1097
_refine_ls_wR_factor_obs 0.1030
_reflns_number_observed 2937
_reflns_number_total 3676
_reflns_observed_criterion >2sigma(I)
_cod_data_source_file b003733h.txt
_cod_data_source_block 2-2PhMe
_cod_depositor_comments
;
The following automatic conversions were performed:

'_refine_ls_weighting_scheme' value 'calc
w=1/[\s^2^(Fo^2^)+(0.0677P)^2^+0.6194P] where P=(Fo^2^+2Fc^2^)/3' was
changed to 'calc'. New tag '_refine_ls_weighting_details' was
created. The value of the new tag was set to
'w=1/[\s^2^(Fo^2^)+(0.0677P)^2^+0.6194P] where P=(Fo^2^+2Fc^2^)/3'.

Automatic conversion script
Id: cif_fix_values 3143 2015-03-26 13:38:13Z robertas 
;
_cod_database_code 7009803

loop_
_symmetry_equiv_pos_as_xyz
'x, y, z'
'-x, y, -z+1/2'
'x+1/2, y+1/2, z'
'-x+1/2, y+1/2, -z+1/2'
'-x, -y, -z'
'x, -y, z-1/2'
'-x+1/2, -y+1/2, -z'
'x+1/2, -y+1/2, z-1/2'

loop_
_atom_site_aniso_label
_atom_site_aniso_U_11
_atom_site_aniso_U_22
_atom_site_aniso_U_33
_atom_site_aniso_U_23
_atom_site_aniso_U_13
_atom_site_aniso_U_12
Co 0.0145(2) 0.0106(2) 0.0171(2) 0.000 -0.00164(12) 0.000
O1 0.0223(7) 0.0263(7) 0.0207(7) -0.0007(5) 0.0034(5) -0.0018(5)
O2 0.0436(10) 0.0411(10) 0.0616(12) -0.0242(9) 0.0013(9) 0.0186(8)
O3 0.0426(10) 0.0367(10) 0.088(2) 0.0017(9) 0.0321(10) -0.0109(8)
N1 0.0258(8) 0.0243(8) 0.0224(8) -0.0002(7) 0.0021(7) 0.0043(7)
N11 0.0196(10) 0.0136(10) 0.0210(11) 0.000 -0.0024(9) 0.000
N12 0.0159(10) 0.0150(10) 0.0222(11) 0.000 -0.0007(8) 0.000
N21 0.0156(7) 0.0160(7) 0.0212(8) 0.0010(6) -0.0015(6) -0.0013(6)
C11 0.0295(10) 0.0151(9) 0.0209(10) 0.0018(7) -0.0014(8) 0.0000(8)
C12 0.0338(11) 0.0161(9) 0.0206(10) -0.0018(7) -0.0008(8) -0.0013(8)
C13 0.0234(13) 0.0139(12) 0.0252(14) 0.000 0.0029(11) 0.000
C14 0.0206(12) 0.0144(12) 0.0211(13) 0.000 -0.0022(10) 0.000
C15 0.0309(10) 0.0155(9) 0.0230(10) 0.0021(7) 0.0044(8) -0.0006(8)
C16 0.0276(10) 0.0160(9) 0.0226(10) -0.0013(7) 0.0039(8) 0.0021(7)
C21 0.0204(9) 0.0231(9) 0.0210(9) 0.0064(7) -0.0019(7) -0.0026(7)
C22 0.0191(9) 0.0261(10) 0.0234(10) 0.0067(8) -0.0005(8) -0.0068(7)
C23 0.0155(8) 0.0193(9) 0.0196(9) 0.0003(7) -0.0003(7) -0.0005(7)
C24 0.0208(9) 0.0283(10) 0.0251(10) 0.0112(8) -0.0047(8) -0.0044(8)
C25 0.0171(9) 0.0223(9) 0.0302(11) 0.0088(8) -0.0019(8) -0.0042(7)
C31 0.067(8) 0.135(13) 0.073(6) 0.071(7) -0.038(7) -0.083(9)
C32 0.066(6) 0.083(6) 0.063(5) -0.012(5) 0.013(4) 0.012(5)
C33 0.070(10) 0.354(36) 0.671(64) 0.445(43) 0.157(24) 0.095(16)
C34 0.051(7) 0.138(10) 0.057(5) -0.002(6) 0.001(5) -0.075(7)
C35 0.691(67) 0.059(9) 0.635(66) 0.152(22) 0.604(61) 0.117(23)
C36 0.094(9) 0.142(12) 0.077(6) -0.003(7) 0.043(6) -0.075(11)
C37 0.142(13) 0.081(7) 0.096(8) 0.034(6) 0.011(8) -0.052(9)
C38 0.105(9) 0.073(5) 0.062(5) -0.001(5) 0.021(5) -0.049(5)
C39 0.227(28) 0.390(41) 0.314(43) 0.273(34) 0.213(31) 0.191(26)
C310 0.092(6) 0.088(6) 0.067(5) 0.010(4) 0.012(5) -0.049(5)
C311 0.091(6) 0.037(3) 0.165(11) 0.007(5) 0.077(7) -0.008(4)
C312 0.094(7) 0.069(5) 0.094(6) 0.036(5) 0.035(6) -0.028(5)
C313 0.044(4) 0.027(3) 0.039(3) 0.005(2) 0.021(3) -0.005(3)
C314 0.014(5) 0.345(36) 0.280(32) 0.266(31) -0.059(10) -0.080(11)

loop_
_atom_site_label
_atom_site_type_symbol
_atom_site_fract_x
_atom_site_fract_y
_atom_site_fract_z
_atom_site_U_iso_or_equiv
_atom_site_thermal_displace_type
_atom_site_occupancy
_atom_site_calc_flag
_atom_site_refinement_flags
_atom_site_disorder_group
Co Co 0.5000 0.18384(3) 0.7500 0.01487(12) Uani 1 d S .
O1 O 0.48141(6) 0.18623(12) 0.90273(10) 0.0233(3) Uani 1 d . .
O2 O 0.41022(8) 0.2842(2) 0.9589(2) 0.0503(5) Uani 1 d . .
O3 O 0.39850(9) 0.1007(2) 0.9340(2) 0.0531(5) Uani 1 d . .
N1 N 0.42801(8) 0.19038(14) 0.93179(13) 0.0247(4) Uani 1 d . .
N11 N 0.5000 0.3742(2) 0.7500 0.0192(5) Uani 1 d S .
N12 N 0.5000 -0.0077(2) 0.7500 0.0185(4) Uani 1 d S .
N21 N 0.59721(7) 0.19652(13) 0.83609(12) 0.0184(3) Uani 1 d . .
C11 C 0.51681(9) 0.4350(2) 0.84078(15) 0.0229(4) Uani 1 d . .
H11 H 0.52850(9) 0.3944(2) 0.90464(15) 0.028 Uiso 1 calc R .
C12 C 0.51762(9) 0.5549(2) 0.8442(2) 0.0245(4) Uani 1 d . .
H12 H 0.52987(9) 0.5933(2) 0.9092(2) 0.029 Uiso 1 calc R .
C13 C 0.5000 0.6181(2) 0.7500 0.0212(5) Uani 1 d S .
C14 C 0.5000 -0.2529(2) 0.7500 0.0197(5) Uani 1 d S .
C15 C 0.48407(9) -0.1895(2) 0.8326(2) 0.0234(4) Uani 1 d . .
H15 H 0.47291(9) -0.2277(2) 0.8894(2) 0.028 Uiso 1 calc R .
C16 C 0.48491(9) -0.0694(2) 0.82965(15) 0.0223(4) Uani 1 d . .
H16 H 0.47445(9) -0.0290(2) 0.88597(15) 0.027 Uiso 1 calc R .
C21 C 0.63697(9) 0.2749(2) 0.8093(2) 0.0225(4) Uani 1 d . .
H21 H 0.62366(9) 0.3160(2) 0.7461(2) 0.027 Uiso 1 calc R .
C22 C 0.69628(9) 0.2979(2) 0.8702(2) 0.0237(4) Uani 1 d . .
H22 H 0.72164(9) 0.3531(2) 0.8475(2) 0.028 Uiso 1 calc R .
C23 C 0.71830(8) 0.2384(2) 0.96568(14) 0.0188(4) Uani 1 d . .
C24 C 0.67726(9) 0.1565(2) 0.9930(2) 0.0262(4) Uani 1 d . .
H24 H 0.68933(9) 0.1142(2) 1.0557(2) 0.031 Uiso 1 calc R .
C25 C 0.61869(9) 0.1382(2) 0.9269(2) 0.0243(4) Uani 1 d . .
H25 H 0.59273(9) 0.0821(2) 0.9467(2) 0.029 Uiso 1 calc R .
C31 C 0.3056(7) -0.0178(15) 0.7306(9) 0.100(7) Uani 0.50 d P .
C32 C 0.3190(5) -0.1270(10) 0.6336(8) 0.071(3) Uani 0.50 d P .
C33 C 0.3158(10) -0.0726(31) 0.6713(36) 0.353(29) Uani 0.50 d P .
C34 C 0.1947(7) -0.0341(14) 0.5992(9) 0.083(4) Uani 0.50 d P .
C35 C 0.2217(23) 0.0273(15) 0.6753(38) 0.391(32) Uani 0.50 d P .
C36 C 0.1580(7) 0.0431(16) 0.6316(11) 0.101(6) Uani 0.50 d P .
C37 C 0.1820(9) 0.1065(13) 0.7292(12) 0.109(6) Uani 0.50 d P .
C38 C 0.2162(6) -0.0699(9) 0.5482(7) 0.079(4) Uani 0.50 d P .
C39 C 0.1577(15) 0.0957(37) 0.6785(34) 0.287(25) Uani 0.50 d P .
C310 C 0.2496(5) 0.0913(8) 0.7771(7) 0.083(3) Uani 0.50 d P .
C311 C 0.2737(5) -0.1166(6) 0.5636(10) 0.090(3) Uani 0.50 d P .
C312 C 0.2697(5) -0.0563(8) 0.6624(7) 0.084(2) Uani 0.50 d P .
C313 C 0.2717(4) 0.0207(6) 0.7343(6) 0.0348(14) Uani 0.50 d P .
C314 C 0.2110(5) -0.0085(29) 0.6267(26) 0.227(22) Uani 0.50 d P .

loop_
_atom_type_symbol
_atom_type_description
_atom_type_scat_dispersion_real
_atom_type_scat_dispersion_imag
_atom_type_scat_source
C C 0.0033 0.0016 'International Tables Vol C Tables 4.2.6.8 and 6.1.1.4'
H H 0.0000 0.0000 'International Tables Vol C Tables 4.2.6.8 and 6.1.1.4'
N N 0.0061 0.0033 'International Tables Vol C Tables 4.2.6.8 and 6.1.1.4'
O O 0.0106 0.0060 'International Tables Vol C Tables 4.2.6.8 and 6.1.1.4'
Co Co 0.3494 0.9721 'International Tables Vol C Tables 4.2.6.8 and 6.1.1.4'

loop_
_geom_angle_atom_site_label_1
_geom_angle_atom_site_label_2
_geom_angle_atom_site_label_3
_geom_angle
_geom_angle_site_symmetry_1
_geom_angle_site_symmetry_3
_geom_angle_publ_flag
O1 Co O1 178.49(8) 2_656 . ?
O1 Co N21 96.29(6) 2_656 . ?
O1 Co N21 83.61(6) . . ?
O1 Co N21 83.61(6) 2_656 2_656 ?
O1 Co N21 96.29(6) . 2_656 ?
N21 Co N21 172.26(8) . 2_656 ?
O1 Co N11 89.24(4) 2_656 . ?
O1 Co N11 89.24(4) . . ?
N21 Co N11 86.13(4) . . ?
N21 Co N11 86.13(4) 2_656 . ?
O1 Co N12 90.76(4) 2_656 . ?
O1 Co N12 90.76(4) . . ?
N21 Co N12 93.87(4) . . ?
N21 Co N12 93.87(4) 2_656 . ?
N11 Co N12 180.0 . . ?
N1 O1 Co 129.94(11) . . ?
O3 N1 O2 122.7(2) . . ?
O3 N1 O1 119.0(2) . . ?
O2 N1 O1 118.3(2) . . ?
C11 N11 C11 117.0(2) . 2_656 ?
C11 N11 Co 121.48(11) . . ?
C11 N11 Co 121.48(11) 2_656 . ?
C16 N12 C16 116.2(2) 2_656 . ?
C16 N12 Co 121.88(11) 2_656 . ?
C16 N12 Co 121.88(11) . . ?
C25 N21 C21 116.0(2) . . ?
C25 N21 Co 121.71(12) . . ?
C21 N21 Co 121.66(12) . . ?
N11 C11 C12 123.3(2) . . ?
C11 C12 C13 119.7(2) . . ?
C12 C13 C12 117.0(2) 2_656 . ?
C12 C13 C14 121.51(12) 2_656 1_565 ?
C12 C13 C14 121.51(12) . 1_565 ?
C15 C14 C15 116.8(2) 2_656 . ?
C15 C14 C13 121.62(12) 2_656 1_545 ?
C15 C14 C13 121.62(12) . 1_545 ?
C16 C15 C14 119.8(2) . . ?
N12 C16 C15 123.7(2) . . ?
N21 C21 C22 123.8(2) . . ?
C21 C22 C23 120.1(2) . . ?
C22 C23 C24 116.0(2) . . ?
C22 C23 C23 121.8(2) . 7_657 ?
C24 C23 C23 122.2(2) . 7_657 ?
C25 C24 C23 120.2(2) . . ?
N21 C25 C24 123.8(2) . . ?
C313 C31 C33 131.6(19) . . ?
C313 C31 C312 78.1(10) . . ?
C33 C31 C312 54.6(15) . . ?
C313 C31 C32 130.5(11) . . ?
C33 C31 C32 6.6(13) . . ?
C312 C31 C32 52.4(12) . . ?
C313 C31 C35 28.0(13) . . ?
C33 C31 C35 103.6(20) . . ?
C312 C31 C35 50.8(14) . . ?
C32 C31 C35 102.6(14) . . ?
C313 C31 C310 18.8(10) . . ?
C33 C31 C310 149.7(19) . . ?
C312 C31 C310 97.0(14) . . ?
C32 C31 C310 149.2(6) . . ?
C35 C31 C310 46.5(15) . . ?
C33 C32 C311 102.2(26) . . ?
C33 C32 C312 41.1(20) . . ?
C311 C32 C312 66.5(8) . . ?
C33 C32 C31 8.6(15) . . ?
C311 C32 C31 102.5(9) . . ?
C312 C32 C31 37.8(6) . . ?
C32 C33 C312 107.1(47) . . ?
C32 C33 C31 164.8(27) . . ?
C312 C33 C31 66.6(21) . . ?
C32 C33 C311 47.7(29) . . ?
C312 C33 C311 65.4(23) . . ?
C31 C33 C311 131.3(18) . . ?
C32 C33 C313 152.1(31) . . ?
C312 C33 C313 45.7(20) . . ?
C31 C33 C313 21.8(8) . . ?
C311 C33 C313 109.5(11) . . ?
C314 C34 C38 109.4(52) . . ?
C314 C34 C35 14.4(46) . . ?
C38 C34 C35 123.6(20) . . ?
C314 C34 C36 77.1(51) . . ?
C38 C34 C36 155.1(16) . . ?
C35 C34 C36 65.4(19) . . ?
C314 C34 C312 47.7(45) . . ?
C38 C34 C312 72.6(13) . . ?
C35 C34 C312 57.6(17) . . ?
C36 C34 C312 122.8(10) . . ?
C314 C34 C39 63.0(47) . . ?
C38 C34 C39 158.6(14) . . ?
C35 C34 C39 51.0(23) . . ?
C36 C34 C39 14.4(15) . . ?
C312 C34 C39 108.4(14) . . ?
C314 C35 C313 125.3(38) . . ?
C314 C35 C34 10.3(25) . . ?
C313 C35 C34 132.5(18) . . ?
C314 C35 C36 68.3(51) . . ?
C313 C35 C36 164.3(27) . . ?
C34 C35 C36 60.0(31) . . ?
C314 C35 C312 68.8(27) . . ?
C313 C35 C312 56.6(16) . . ?
C34 C35 C312 76.2(14) . . ?
C36 C35 C312 135.9(39) . . ?
C314 C35 C310 173.8(51) . . ?
C313 C35 C310 48.6(24) . . ?
C34 C35 C310 171.9(16) . . ?
C36 C35 C310 117.5(14) . . ?
C312 C35 C310 105.1(38) . . ?
C314 C35 C37 127.6(60) . . ?
C313 C35 C37 106.3(34) . . ?
C34 C35 C37 118.7(39) . . ?
C36 C35 C37 59.3(13) . . ?
C312 C35 C37 160.1(40) . . ?
C310 C35 C37 58.2(13) . . ?
C314 C35 C39 100.3(65) . . ?
C313 C35 C39 134.0(39) . . ?
C34 C35 C39 92.1(44) . . ?
C36 C35 C39 32.1(21) . . ?
C312 C35 C39 166.7(45) . . ?
C310 C35 C39 85.7(22) . . ?
C37 C35 C39 27.7(18) . . ?
C314 C35 C31 105.3(34) . . ?
C313 C35 C31 20.2(9) . . ?
C34 C35 C31 113.0(14) . . ?
C36 C35 C31 171.5(23) . . ?
C312 C35 C31 36.8(13) . . ?
C310 C35 C31 68.6(27) . . ?
C37 C35 C31 126.5(37) . . ?
C39 C35 C31 154.2(41) . . ?
C314 C35 C38 14.5(27) . . ?
C313 C35 C38 112.0(15) . . ?
C34 C35 C38 24.5(9) . . ?
C36 C35 C38 82.3(30) . . ?
C312 C35 C38 56.0(12) . . ?
C310 C35 C38 160.1(30) . . ?
C37 C35 C38 141.6(38) . . ?
C39 C35 C38 113.9(43) . . ?
C31 C35 C38 91.9(11) . . ?
C39 C36 C314 119.9(31) . . ?
C39 C36 C34 142.9(32) . . ?
C314 C36 C34 23.3(16) . . ?
C39 C36 C35 88.3(30) . . ?
C314 C36 C35 31.7(22) . . ?
C34 C36 C35 54.6(18) . . ?
C39 C36 C37 24.3(25) . . ?
C314 C36 C37 96.8(16) . . ?
C34 C36 C37 119.0(15) . . ?
C35 C36 C37 65.0(18) . . ?
C39 C37 C36 27.8(33) . . ?
C39 C37 C310 141.8(44) . . ?
C36 C37 C310 116.0(19) . . ?
C39 C37 C35 82.4(42) . . ?
C36 C37 C35 55.6(23) . . ?
C310 C37 C35 60.3(24) . . ?
C39 C37 C314 66.2(37) . . ?
C36 C37 C314 39.1(10) . . ?
C310 C37 C314 76.9(12) . . ?
C35 C37 C314 16.6(23) . . ?
C34 C38 C314 23.5(6) . . ?
C34 C38 C311 130.0(13) . . ?
C314 C38 C311 110.8(11) . . ?
C34 C38 C312 73.4(10) . . ?
C314 C38 C312 53.9(8) . . ?
C311 C38 C312 57.2(7) . . ?
C34 C38 C35 31.9(15) . . ?
C314 C38 C35 8.5(15) . . ?
C311 C38 C35 102.9(16) . . ?
C312 C38 C35 46.5(14) . . ?
C36 C39 C37 127.8(48) . . ?
C36 C39 C35 59.6(27) . . ?
C37 C39 C35 69.9(36) . . ?
C36 C39 C314 37.0(19) . . ?
C37 C39 C314 92.4(33) . . ?
C35 C39 C314 22.7(22) . . ?
C36 C39 C34 22.7(19) . . ?
C37 C39 C34 105.7(36) . . ?
C35 C39 C34 36.9(24) . . ?
C314 C39 C34 14.5(8) . . ?
C313 C310 C37 111.7(11) . . ?
C313 C310 C35 50.8(14) . . ?
C37 C310 C35 61.5(17) . . ?
C313 C310 C31 14.2(5) . . ?
C37 C310 C31 125.9(9) . . ?
C35 C310 C31 64.8(15) . . ?
C32 C311 C38 138.4(11) . . ?
C32 C311 C312 65.7(9) . . ?
C38 C311 C312 72.8(7) . . ?
C32 C311 C33 30.1(13) . . ?
C38 C311 C33 110.3(14) . . ?
C312 C311 C33 38.4(11) . . ?
C33 C312 C31 58.8(29) . . ?
C33 C312 C313 100.0(32) . . ?
C31 C312 C313 41.9(10) . . ?
C33 C312 C314 161.3(14) . . ?
C31 C312 C314 122.3(24) . . ?
C313 C312 C314 81.0(20) . . ?
C33 C312 C32 31.8(32) . . ?
C31 C312 C32 89.7(15) . . ?
C313 C312 C32 131.5(10) . . ?
C314 C312 C32 145.2(20) . . ?
C33 C312 C35 146.7(32) . . ?
C31 C312 C35 92.4(25) . . ?
C313 C312 C35 50.8(23) . . ?
C314 C312 C35 30.2(28) . . ?
C32 C312 C35 169.9(11) . . ?
C33 C312 C311 76.2(31) . . ?
C31 C312 C311 134.1(15) . . ?
C313 C312 C311 163.4(6) . . ?
C314 C312 C311 97.5(19) . . ?
C32 C312 C311 47.8(7) . . ?
C35 C312 C311 126.4(23) . . ?
C33 C312 C34 158.2(29) . . ?
C31 C312 C34 138.6(16) . . ?
C313 C312 C34 96.8(10) . . ?
C314 C312 C34 16.6(20) . . ?
C32 C312 C34 131.0(9) . . ?
C35 C312 C34 46.2(23) . . ?
C311 C312 C34 83.7(9) . . ?
C33 C312 C38 124.8(31) . . ?
C31 C312 C38 161.8(10) . . ?
C313 C312 C38 127.5(10) . . ?
C314 C312 C38 47.7(18) . . ?
C32 C312 C38 97.7(8) . . ?
C35 C312 C38 77.5(24) . . ?
C311 C312 C38 50.0(7) . . ?
C34 C312 C38 34.0(6) . . ?
C31 C313 C310 147.0(15) . . ?
C31 C313 C35 131.9(17) . . ?
C310 C313 C35 80.6(15) . . ?
C31 C313 C312 60.0(10) . . ?
C310 C313 C312 153.0(11) . . ?
C35 C313 C312 72.6(14) . . ?
C31 C313 C314 111.4(17) . . ?
C310 C313 C314 101.2(16) . . ?
C35 C313 C314 20.6(20) . . ?
C312 C313 C314 52.0(15) . . ?
C31 C313 C33 26.6(14) . . ?
C310 C313 C33 170.9(14) . . ?
C35 C313 C33 105.2(19) . . ?
C312 C313 C33 34.2(13) . . ?
C314 C313 C33 84.9(19) . . ?
C34 C314 C35 155.3(70) . . ?
C34 C314 C36 79.6(37) . . ?
C35 C314 C36 79.9(52) . . ?
C34 C314 C38 47.1(49) . . ?
C35 C314 C38 157.0(40) . . ?
C36 C314 C38 122.0(19) . . ?
C34 C314 C312 115.7(65) . . ?
C35 C314 C312 81.0(32) . . ?
C36 C314 C312 158.3(32) . . ?
C38 C314 C312 78.4(22) . . ?
C34 C314 C313 157.4(44) . . ?
C35 C314 C313 34.1(32) . . ?
C36 C314 C313 113.6(30) . . ?
C38 C314 C313 124.3(18) . . ?
C312 C314 C313 47.0(7) . . ?
C34 C314 C39 102.5(42) . . ?
C35 C314 C39 57.0(52) . . ?
C36 C314 C39 23.1(16) . . ?
C38 C314 C39 144.2(20) . . ?
C312 C314 C39 137.3(33) . . ?
C313 C314 C39 90.9(29) . . ?
C34 C314 C37 121.9(48) . . ?
C35 C314 C37 35.9(41) . . ?
C36 C314 C37 44.1(15) . . ?
C38 C314 C37 165.5(12) . . ?
C312 C314 C37 115.9(22) . . ?
C313 C314 C37 69.6(17) . . ?
C39 C314 C37 21.4(16) . . ?

loop_
_geom_bond_atom_site_label_1
_geom_bond_atom_site_label_2
_geom_bond_distance
_geom_bond_site_symmetry_2
_geom_bond_publ_flag
Co O1 2.0905(13) 2_656 ?
Co O1 2.0905(13) . ?
Co N21 2.1655(15) . ?
Co N21 2.1655(15) 2_656 ?
Co N11 2.193(2) . ?
Co N12 2.206(2) . ?
O1 N1 1.298(2) . ?
O2 N1 1.224(2) . ?
O3 N1 1.220(2) . ?
N11 C11 1.341(2) . ?
N11 C11 1.341(2) 2_656 ?
N12 C16 1.345(2) 2_656 ?
N12 C16 1.345(2) . ?
N21 C25 1.339(2) . ?
N21 C21 1.347(2) . ?
C11 C12 1.382(3) . ?
C12 C13 1.392(2) . ?
C13 C12 1.392(2) 2_656 ?
C13 C14 1.485(4) 1_565 ?
C14 C15 1.394(2) 2_656 ?
C14 C15 1.394(2) . ?
C14 C13 1.485(4) 1_545 ?
C15 C16 1.384(3) . ?
C21 C22 1.380(3) . ?
C22 C23 1.395(3) . ?
C23 C24 1.396(3) . ?
C23 C23 1.489(3) 7_657 ?
C24 C25 1.383(3) . ?
C31 C313 0.87(2) . ?
C31 C33 1.05(5) . ?
C31 C312 1.128(12) . ?
C31 C32 1.84(2) . ?
C31 C35 1.88(5) . ?
C31 C310 1.93(2) . ?
C32 C33 0.80(5) . ?
C32 C311 1.18(2) . ?
C32 C312 1.457(15) . ?
C33 C312 1.00(2) . ?
C33 C311 1.57(5) . ?
C33 C313 1.75(4) . ?
C34 C314 0.53(3) . ?
C34 C38 0.98(2) . ?
C34 C35 1.24(5) . ?
C34 C36 1.32(2) . ?
C34 C312 1.68(2) . ?
C34 C39 2.07(4) . ?
C35 C314 0.74(6) . ?
C35 C313 1.18(6) . ?
C35 C36 1.39(5) . ?
C35 C312 1.46(3) . ?
C35 C310 1.51(5) . ?
C35 C37 1.52(3) . ?
C35 C39 1.61(4) . ?
C35 C38 1.96(4) . ?
C36 C39 0.86(5) . ?
C36 C314 1.31(4) . ?
C36 C37 1.45(2) . ?
C37 C39 0.75(5) . ?
C37 C310 1.48(2) . ?
C37 C314 2.06(4) . ?
C38 C314 1.26(4) . ?
C38 C311 1.34(2) . ?
C38 C312 1.667(14) . ?
C39 C314 1.89(6) . ?
C310 C313 1.146(13) . ?
C311 C312 1.467(13) . ?
C312 C313 1.275(12) . ?
C312 C314 1.37(2) . ?
C313 C314 1.72(2) . ?
